data_7720531
loop_
_publ_author_name
'Pokharel, Uttam R.'
'Fronczek, Frank R.'
'Maverick, Andrew W.'

_publ_section_title
;
 Discrete and polymeric supramolecular complexes assembled from
 Cu<sup>2+</sup> and isomeric xylylenebis(pyridyltriazoles).
;
_journal_issue 3
_journal_name_full 'Dalton transactions (Cambridge, England : 2003)'
_journal_page_first 1259
_journal_page_last 1273
_journal_paper_doi 10.1039/d5dt02551f
_journal_volume 55
_journal_year 2026
_chemical_formula_moiety 'C22 H18 Cu2 N8, 4(N O3)'
_chemical_formula_sum 'C22 H18 Cu2 N12 O12'
_chemical_formula_weight 769.56
_space_group_IT_number 14
_space_group_name_Hall '-P 2ybc'
_space_group_name_H-M_alt 'P 1 21/c 1'
_symmetry_cell_setting monoclinic
_symmetry_space_group_name_Hall '-P 2ybc'
_symmetry_space_group_name_H-M 'P 1 21/c 1'
_atom_sites_solution_hydrogens geom
_atom_sites_solution_primary direct
_atom_sites_solution_secondary difmap
_audit_creation_method SHELXL-97
_audit_update_record
;
2024-02-18 deposited with the CCDC.	2025-12-17 downloaded from the CCDC.
;
_cell_angle_alpha 90
_cell_angle_beta 113.750(3)
_cell_angle_gamma 90
_cell_formula_units_Z 2
_cell_length_a 8.6627(6)
_cell_length_b 18.4772(11)
_cell_length_c 9.3588(6)
_cell_measurement_reflns_used 6592
_cell_measurement_temperature 90.0(5)
_cell_measurement_theta_max 68.05
_cell_measurement_theta_min 4.79
_cell_volume 1371.13(16)
_computing_cell_refinement 'Bruker SAINT'
_computing_data_collection 'Bruker APEX2'
_computing_data_reduction 'Bruker SAINT'
_computing_molecular_graphics 'ORTEP-3 for Windows (Farrugia, 1997)'
_computing_publication_material 'SHELXL-97 (Sheldrick, 2008)'
_computing_structure_refinement 'SHELXL-97 (Sheldrick, 2008)'
_computing_structure_solution 'SHELXS-97 (Sheldrick, 2008)'
_diffrn_ambient_temperature 90.0(5)
_diffrn_measured_fraction_theta_full 0.986
_diffrn_measured_fraction_theta_max 0.966
_diffrn_measurement_device_type 'Bruker Kappa APEX-II DUO'
_diffrn_measurement_method '\f and \w scans'
_diffrn_radiation_monochromator 'QUAZAR multilayer optics'
_diffrn_radiation_source 'I\mS microfocus'
_diffrn_radiation_type CuK\a
_diffrn_radiation_wavelength 1.54184
_diffrn_reflns_av_R_equivalents 0.0489
_diffrn_reflns_av_sigmaI/netI 0.0386
_diffrn_reflns_limit_h_max 10
_diffrn_reflns_limit_h_min -8
_diffrn_reflns_limit_k_max 21
_diffrn_reflns_limit_k_min -20
_diffrn_reflns_limit_l_max 11
_diffrn_reflns_limit_l_min -9
_diffrn_reflns_number 10466
_diffrn_reflns_theta_full 67.00
_diffrn_reflns_theta_max 68.05
_diffrn_reflns_theta_min 4.79
_exptl_absorpt_coefficient_mu 2.721
_exptl_absorpt_correction_T_max 0.8760
_exptl_absorpt_correction_T_min 0.4091
_exptl_absorpt_correction_type multi-scan
_exptl_absorpt_process_details 'SADABS (Sheldrick, 2004)'
_exptl_crystal_colour blue
_exptl_crystal_density_diffrn 1.864
_exptl_crystal_density_method 'not measured'
_exptl_crystal_description needle
_exptl_crystal_F_000 776
_exptl_crystal_size_max 0.40
_exptl_crystal_size_mid 0.09
_exptl_crystal_size_min 0.05
_refine_diff_density_max 0.758
_refine_diff_density_min -0.399
_refine_diff_density_rms 0.097
_refine_ls_extinction_method none
_refine_ls_goodness_of_fit_ref 1.061
_refine_ls_hydrogen_treatment constr
_refine_ls_matrix_type full
_refine_ls_number_parameters 217
_refine_ls_number_reflns 2421
_refine_ls_number_restraints 0
_refine_ls_restrained_S_all 1.061
_refine_ls_R_factor_all 0.0429
_refine_ls_R_factor_gt 0.0393
_refine_ls_shift/su_max 0.000
_refine_ls_shift/su_mean 0.000
_refine_ls_structure_factor_coef Fsqd
_refine_ls_weighting_details 'calc w=1/[\s^2^(Fo^2^)+(0.0745P)^2^+0.9487P] where P=(Fo^2^+2Fc^2^)/3'
_refine_ls_weighting_scheme calc
_refine_ls_wR_factor_gt 0.1105
_refine_ls_wR_factor_ref 0.1134
_reflns_number_gt 2187
_reflns_number_total 2421
_reflns_threshold_expression I>2\s(I)
_cod_data_source_file d5dt02551f1.cif
_cod_data_source_block Compound12
_cod_depositor_comments
;
The following automatic conversions were performed:

data item '_symmetry_cell_setting' value 'Monoclinic' was changed to
'monoclinic' in accordance with the
/home/data/users/saulius/crontab/automatic-downloads/current/RSC/lib/dictionaries/cif_core.dic
dictionary named 'cif_core.dic' version 2.4.2 last updated on
2011-04-26.

Automatic conversion script
Id: cif_fix_values 8170 2020-07-09 18:12:32Z antanas 
;
_cod_original_cell_volume 1371.13(15)
_cod_original_sg_symbol_Hall '-P 2ybc '
_cod_original_sg_symbol_H-M 'P 21/c  '
_cod_database_code 7720531

loop_
_symmetry_equiv_pos_as_xyz
'x, y, z'
'-x, y+1/2, -z+1/2'
'-x, -y, -z'
'x, -y-1/2, z-1/2'

loop_
_atom_site_label
_atom_site_type_symbol
_atom_site_fract_x
_atom_site_fract_y
_atom_site_fract_z
_atom_site_U_iso_or_equiv
_atom_site_adp_type
_atom_site_occupancy
_atom_site_symmetry_multiplicity
_atom_site_calc_flag
_atom_site_refinement_flags
_atom_site_disorder_assembly
_atom_site_disorder_group
Cu1 Cu 0.72311(4) 0.274619(19) 0.74607(4) 0.01775(17) Uani 1 1 d . . .
O1 O 0.8638(2) 0.35809(10) 0.8392(2) 0.0249(4) Uani 1 1 d . . .
O2 O 0.6640(3) 0.39313(12) 0.9103(2) 0.0345(5) Uani 1 1 d . . .
O3 O 0.9154(3) 0.43660(16) 1.0210(4) 0.0683(10) Uani 1 1 d . . .
O4 O 0.9177(2) 0.21535(10) 0.8851(2) 0.0221(4) Uani 1 1 d . . .
O5 O 1.0674(2) 0.21046(11) 1.1347(2) 0.0269(4) Uani 1 1 d . . .
O6 O 0.8064(2) 0.25345(12) 0.5447(2) 0.0280(4) Uani 1 1 d . . .
N1 N 0.5702(3) 0.18886(12) 0.6687(2) 0.0188(5) Uani 1 1 d . . .
N2 N 0.5232(3) 0.32539(12) 0.5930(2) 0.0195(5) Uani 1 1 d . . .
N3 N 0.4844(3) 0.39268(12) 0.5479(3) 0.0215(5) Uani 1 1 d . . .
N4 N 0.3290(3) 0.39011(12) 0.4338(3) 0.0197(5) Uani 1 1 d . . .
N5 N 0.8138(3) 0.39702(12) 0.9277(3) 0.0286(5) Uani 1 1 d . . .
N6 N 0.9334(3) 0.22362(11) 1.0268(3) 0.0199(5) Uani 1 1 d . . .
C1 C 0.2687(3) 0.32185(14) 0.4058(3) 0.0198(5) Uani 1 1 d . . .
H1 H 0.1624 0.3063 0.3309 0.024 Uiso 1 1 calc R . .
C2 C 0.3948(3) 0.28008(14) 0.5094(3) 0.0191(5) Uani 1 1 d . . .
C3 C 0.4177(3) 0.20308(15) 0.5528(3) 0.0202(5) Uani 1 1 d . . .
C4 C 0.2972(3) 0.15016(15) 0.4870(3) 0.0239(6) Uani 1 1 d . . .
H4 H 0.1901 0.1616 0.4075 0.029 Uiso 1 1 calc R . .
C5 C 0.3374(3) 0.07987(15) 0.5407(3) 0.0245(6) Uani 1 1 d . . .
H5 H 0.2574 0.0422 0.4974 0.029 Uiso 1 1 calc R . .
C6 C 0.4942(3) 0.06437(15) 0.6575(3) 0.0248(6) Uani 1 1 d . . .
H6 H 0.5234 0.0162 0.6941 0.030 Uiso 1 1 calc R . .
C7 C 0.6070(3) 0.12062(14) 0.7194(3) 0.0224(6) Uani 1 1 d . . .
H7 H 0.7139 0.1105 0.8005 0.027 Uiso 1 1 calc R . .
C8 C 0.2389(3) 0.45716(14) 0.3676(3) 0.0216(5) Uani 1 1 d . . .
H8A H 0.1765 0.4511 0.2535 0.026 Uiso 1 1 calc R . .
H8B H 0.3216 0.4967 0.3851 0.026 Uiso 1 1 calc R . .
C9 C 0.1159(3) 0.47827(13) 0.4386(3) 0.0187(5) Uani 1 1 d . . .
C10 C -0.0130(3) 0.52619(15) 0.3577(3) 0.0230(6) Uani 1 1 d . . .
H10 H -0.0223 0.5446 0.2597 0.028 Uiso 1 1 calc R . .
C11 C -0.1287(3) 0.54770(14) 0.4175(3) 0.0217(5) Uani 1 1 d . . .
H11 H -0.2168 0.5802 0.3600 0.026 Uiso 1 1 calc R . .

loop_
_atom_site_aniso_label
_atom_site_aniso_U_11
_atom_site_aniso_U_22
_atom_site_aniso_U_33
_atom_site_aniso_U_23
_atom_site_aniso_U_13
_atom_site_aniso_U_12
Cu1 0.0134(3) 0.0215(3) 0.0187(3) -0.00001(13) 0.00693(18) 0.00079(13)
O1 0.0199(9) 0.0266(10) 0.0280(10) -0.0026(8) 0.0095(8) -0.0046(7)
O2 0.0371(12) 0.0392(12) 0.0338(11) 0.0018(9) 0.0211(10) 0.0080(9)
O3 0.0399(14) 0.0558(17) 0.079(2) -0.0421(15) -0.0072(14) 0.0071(12)
O4 0.0178(9) 0.0301(10) 0.0183(9) 0.0015(7) 0.0072(8) 0.0044(7)
O5 0.0209(10) 0.0334(11) 0.0211(10) 0.0015(8) 0.0028(8) 0.0040(8)
O6 0.0245(9) 0.0409(12) 0.0246(10) -0.0053(8) 0.0162(8) -0.0080(8)
N1 0.0167(10) 0.0212(11) 0.0212(11) -0.0015(8) 0.0104(9) -0.0005(8)
N2 0.0144(10) 0.0215(11) 0.0224(11) 0.0004(9) 0.0070(9) 0.0004(8)
N3 0.0166(10) 0.0235(12) 0.0246(12) 0.0013(9) 0.0086(9) 0.0005(8)
N4 0.0140(10) 0.0255(12) 0.0210(11) 0.0010(9) 0.0085(9) 0.0010(8)
N5 0.0318(13) 0.0211(12) 0.0285(12) -0.0029(10) 0.0074(11) 0.0053(10)
N6 0.0201(12) 0.0197(11) 0.0222(12) 0.0016(8) 0.0110(10) 0.0018(8)
C1 0.0146(11) 0.0256(14) 0.0212(12) -0.0012(10) 0.0094(10) -0.0016(10)
C2 0.0167(12) 0.0235(14) 0.0200(13) -0.0032(9) 0.0106(11) -0.0014(9)
C3 0.0174(12) 0.0258(13) 0.0199(13) -0.0011(10) 0.0103(10) -0.0013(10)
C4 0.0204(13) 0.0294(15) 0.0232(13) -0.0026(11) 0.0104(11) -0.0033(11)
C5 0.0247(13) 0.0267(14) 0.0239(13) -0.0027(11) 0.0117(12) -0.0072(11)
C6 0.0307(14) 0.0226(14) 0.0260(14) 0.0014(10) 0.0166(12) -0.0006(11)
C7 0.0216(13) 0.0249(14) 0.0240(13) 0.0022(10) 0.0127(11) 0.0022(10)
C8 0.0194(12) 0.0234(13) 0.0237(13) 0.0021(10) 0.0105(11) 0.0016(10)
C9 0.0166(12) 0.0181(12) 0.0226(13) -0.0002(10) 0.0090(10) -0.0010(9)
C10 0.0220(13) 0.0250(14) 0.0232(13) 0.0043(10) 0.0105(11) 0.0007(10)
C11 0.0182(12) 0.0217(13) 0.0246(14) 0.0033(10) 0.0078(11) 0.0038(9)

loop_
_atom_type_symbol
_atom_type_description
_atom_type_scat_dispersion_real
_atom_type_scat_dispersion_imag
_atom_type_scat_source
C C 0.0181 0.0091 'International Tables Vol C Tables 4.2.6.8 and 6.1.1.4'
H H 0.0000 0.0000 'International Tables Vol C Tables 4.2.6.8 and 6.1.1.4'
N N 0.0311 0.0180 'International Tables Vol C Tables 4.2.6.8 and 6.1.1.4'
O O 0.0492 0.0322 'International Tables Vol C Tables 4.2.6.8 and 6.1.1.4'
Cu Cu -1.9646 0.5888 'International Tables Vol C Tables 4.2.6.8 and 6.1.1.4'

loop_
_geom_angle_atom_site_label_1
_geom_angle_atom_site_label_2
_geom_angle_atom_site_label_3
_geom_angle
_geom_angle_site_symmetry_1
_geom_angle_site_symmetry_3
_geom_angle_publ_flag
O1 Cu1 N2 98.98(8) . . ?
O1 Cu1 O4 86.00(8) . . ?
N2 Cu1 O4 174.30(8) . . ?
O1 Cu1 N1 173.96(8) . . ?
N2 Cu1 N1 81.68(9) . . ?
O4 Cu1 N1 93.66(8) . . ?
O1 Cu1 O6 98.92(8) . . ?
N2 Cu1 O6 87.67(8) . . ?
O4 Cu1 O6 88.82(8) . . ?
N1 Cu1 O6 87.09(8) . . ?
N5 O1 Cu1 114.61(16) . . ?
N6 O4 Cu1 108.54(14) . . ?
N6 O6 Cu1 129.27(17) 4_565 . ?
C7 N1 C3 118.8(2) . . ?
C7 N1 Cu1 125.99(18) . . ?
C3 N1 Cu1 115.17(17) . . ?
N3 N2 C2 110.7(2) . . ?
N3 N2 Cu1 135.77(17) . . ?
C2 N2 Cu1 113.47(17) . . ?
N2 N3 N4 105.5(2) . . ?
N3 N4 C1 112.0(2) . . ?
N3 N4 C8 120.1(2) . . ?
C1 N4 C8 127.6(2) . . ?
O3 N5 O2 123.3(3) . . ?
O3 N5 O1 117.7(3) . . ?
O2 N5 O1 119.0(2) . . ?
O5 N6 O6 123.6(2) . 4_566 ?
O5 N6 O4 120.0(2) . . ?
O6 N6 O4 116.4(2) 4_566 . ?
N4 C1 C2 104.7(2) . . ?
N4 C1 H1 127.7 . . ?
C2 C1 H1 127.7 . . ?
N2 C2 C1 107.1(2) . . ?
N2 C2 C3 116.6(2) . . ?
C1 C2 C3 136.1(2) . . ?
N1 C3 C4 122.5(2) . . ?
N1 C3 C2 112.8(2) . . ?
C4 C3 C2 124.6(2) . . ?
C3 C4 C5 117.9(2) . . ?
C3 C4 H4 121.1 . . ?
C5 C4 H4 121.1 . . ?
C4 C5 C6 120.2(2) . . ?
C4 C5 H5 119.9 . . ?
C6 C5 H5 119.9 . . ?
C7 C6 C5 118.5(3) . . ?
C7 C6 H6 120.8 . . ?
C5 C6 H6 120.8 . . ?
N1 C7 C6 122.1(2) . . ?
N1 C7 H7 119.0 . . ?
C6 C7 H7 119.0 . . ?
N4 C8 C9 112.4(2) . . ?
N4 C8 H8A 109.1 . . ?
C9 C8 H8A 109.1 . . ?
N4 C8 H8B 109.1 . . ?
C9 C8 H8B 109.1 . . ?
H8A C8 H8B 107.8 . . ?
C10 C9 C11 118.8(2) . 3_566 ?
C10 C9 C8 118.6(2) . . ?
C11 C9 C8 122.7(2) 3_566 . ?
C9 C10 C11 121.1(2) . . ?
C9 C10 H10 119.5 . . ?
C11 C10 H10 119.5 . . ?
C10 C11 C9 120.2(2) . 3_566 ?
C10 C11 H11 119.9 . . ?
C9 C11 H11 119.9 3_566 . ?

loop_
_geom_bond_atom_site_label_1
_geom_bond_atom_site_label_2
_geom_bond_distance
_geom_bond_site_symmetry_2
_geom_bond_publ_flag
Cu1 O1 1.9412(18) . ?
Cu1 N2 1.983(2) . ?
Cu1 O4 1.9919(18) . ?
Cu1 N1 2.004(2) . ?
Cu1 O6 2.3063(18) . ?
O1 N5 1.296(3) . ?
O2 N5 1.243(3) . ?
O3 N5 1.206(3) . ?
O4 N6 1.287(3) . ?
O5 N6 1.217(3) . ?
O6 N6 1.252(3) 4_565 ?
N1 C7 1.340(3) . ?
N1 C3 1.355(3) . ?
N2 N3 1.313(3) . ?
N2 C2 1.360(3) . ?
N3 N4 1.341(3) . ?
N4 C1 1.350(3) . ?
N4 C8 1.462(3) . ?
N6 O6 1.252(3) 4_566 ?
C1 C2 1.370(4) . ?
C1 H1 0.9500 . ?
C2 C3 1.471(4) . ?
C3 C4 1.381(4) . ?
C4 C5 1.385(4) . ?
C4 H4 0.9500 . ?
C5 C6 1.388(4) . ?
C5 H5 0.9500 . ?
C6 C7 1.384(4) . ?
C6 H6 0.9500 . ?
C7 H7 0.9500 . ?
C8 C9 1.516(3) . ?
C8 H8A 0.9900 . ?
C8 H8B 0.9900 . ?
C9 C10 1.387(4) . ?
C9 C11 1.391(4) 3_566 ?
C10 C11 1.389(4) . ?
C10 H10 0.9500 . ?
C11 C9 1.391(4) 3_566 ?
C11 H11 0.9500 . ?

loop_
_geom_torsion_atom_site_label_1
_geom_torsion_atom_site_label_2
_geom_torsion_atom_site_label_3
_geom_torsion_atom_site_label_4
_geom_torsion
_geom_torsion_site_symmetry_1
_geom_torsion_site_symmetry_2
_geom_torsion_site_symmetry_3
_geom_torsion_site_symmetry_4
_geom_torsion_publ_flag
N2 Cu1 O1 N5 71.47(18) . . . . ?
O4 Cu1 O1 N5 -111.33(17) . . . . ?
O6 Cu1 O1 N5 160.50(17) . . . . ?
O1 Cu1 O4 N6 70.14(16) . . . . ?
N1 Cu1 O4 N6 -103.82(16) . . . . ?
O6 Cu1 O4 N6 169.17(16) . . . . ?
O1 Cu1 O6 N6 16.3(2) . . . 4_565 ?
N2 Cu1 O6 N6 115.1(2) . . . 4_565 ?
O4 Cu1 O6 N6 -69.4(2) . . . 4_565 ?
N1 Cu1 O6 N6 -163.1(2) . . . 4_565 ?
N2 Cu1 N1 C7 -178.3(2) . . . . ?
O4 Cu1 N1 C7 5.0(2) . . . . ?
O6 Cu1 N1 C7 93.7(2) . . . . ?
N2 Cu1 N1 C3 2.80(17) . . . . ?
O4 Cu1 N1 C3 -173.90(17) . . . . ?
O6 Cu1 N1 C3 -85.27(18) . . . . ?
O1 Cu1 N2 N3 4.5(3) . . . . ?
N1 Cu1 N2 N3 178.4(3) . . . . ?
O6 Cu1 N2 N3 -94.2(2) . . . . ?
O1 Cu1 N2 C2 -177.94(17) . . . . ?
N1 Cu1 N2 C2 -4.01(17) . . . . ?
O6 Cu1 N2 C2 83.39(17) . . . . ?
C2 N2 N3 N4 -0.1(3) . . . . ?
Cu1 N2 N3 N4 177.56(18) . . . . ?
N2 N3 N4 C1 0.0(3) . . . . ?
N2 N3 N4 C8 173.5(2) . . . . ?
Cu1 O1 N5 O3 160.1(2) . . . . ?
Cu1 O1 N5 O2 -21.5(3) . . . . ?
Cu1 O4 N6 O5 -158.93(18) . . . . ?
Cu1 O4 N6 O6 19.9(2) . . . 4_566 ?
N3 N4 C1 C2 0.1(3) . . . . ?
C8 N4 C1 C2 -172.8(2) . . . . ?
N3 N2 C2 C1 0.2(3) . . . . ?
Cu1 N2 C2 C1 -178.04(16) . . . . ?
N3 N2 C2 C3 -177.2(2) . . . . ?
Cu1 N2 C2 C3 4.6(3) . . . . ?
N4 C1 C2 N2 -0.2(3) . . . . ?
N4 C1 C2 C3 176.4(3) . . . . ?
C7 N1 C3 C4 1.4(4) . . . . ?
Cu1 N1 C3 C4 -179.6(2) . . . . ?
C7 N1 C3 C2 179.9(2) . . . . ?
Cu1 N1 C3 C2 -1.1(3) . . . . ?
N2 C2 C3 N1 -2.4(3) . . . . ?
C1 C2 C3 N1 -178.7(3) . . . . ?
N2 C2 C3 C4 176.1(2) . . . . ?
C1 C2 C3 C4 -0.2(5) . . . . ?
N1 C3 C4 C5 -1.5(4) . . . . ?
C2 C3 C4 C5 -179.8(2) . . . . ?
C3 C4 C5 C6 0.3(4) . . . . ?
C4 C5 C6 C7 0.8(4) . . . . ?
C3 N1 C7 C6 -0.1(4) . . . . ?
Cu1 N1 C7 C6 -179.04(19) . . . . ?
C5 C6 C7 N1 -0.9(4) . . . . ?
N3 N4 C8 C9 -97.7(3) . . . . ?
C1 N4 C8 C9 74.7(3) . . . . ?
N4 C8 C9 C10 -160.4(2) . . . . ?
N4 C8 C9 C11 20.5(3) . . . 3_566 ?
C11 C9 C10 C11 -0.5(4) 3_566 . . . ?
C8 C9 C10 C11 -179.7(2) . . . . ?
C9 C10 C11 C9 0.6(4) . . . 3_566 ?
